data_4031569
loop_
_publ_author_name
'Anderson, T.M.'
'Ammam, M.'
'Cao, R.'
'Neiwert, W.A.'
'Hardcastle, K.I.'
'Hill, C.L.'
'Nadjo, L.'
'Keita, B.'

_publ_section_title
;
 Structural and Electrochemical Studies of Dimerization and Rotational
 Isomerization in Multi-Iron Silicotungstates
;
_journal_name_full 'European Journal of Inorganic Chemistry'
_journal_page_first 1770
_journal_page_last 1775
_journal_volume 2005
_journal_year 2005
_chemical_formula_sum 'Fe6 H9 K4 Na7 O117.8 Si2 W18'
_chemical_name_systematic 'K4 Na7 ((Si Fe3 W9 (O H)3 O34)2 (O H)3) O40.8'
_space_group_IT_number 57
_symmetry_space_group_name_Hall '-P 2c 2b'
_symmetry_space_group_name_H-M 'P b c m'
_cell_angle_alpha 90
_cell_angle_beta 90
_cell_angle_gamma 90
_cell_formula_units_Z 4
_cell_length_a 12.9709
_cell_length_b 38.72
_cell_length_c 21.4221
_cell_volume 10758.891
_citation_journal_id_ASTM EJICFO
_cod_data_source_file Anderson_EJICFO_2005_1812.cif
_cod_data_source_block H9Fe6K4Na7O117.8Si2W18
_cod_original_cell_volume 10758.89
_cod_original_formula_sum 'H9 Fe6 K4 Na7 O117.8 Si2 W18'
_cod_database_code 4031569

loop_
_symmetry_equiv_pos_as_xyz
x,y,z
-x,-y,z+1/2
x,-y+1/2,-z
-x,y+1/2,-z+1/2
-x,-y,-z
x,y,-z-1/2
-x,y-1/2,z
x,-y-1/2,z-1/2

loop_
_atom_site_label
_atom_site_type_symbol
_atom_site_fract_x
_atom_site_fract_y
_atom_site_fract_z
_atom_site_occupancy
_atom_site_U_iso_or_equiv
O42 O-2 0.6405 1.2462 0.3783 1 0.0
O52 O-2 0.942 0.8115 0.4979 1 0.0
O43 O-2 0.8373 0.9052 0.4925 1 0.0
O23 O-2 0.6015 1.1368 0.4919 1 0.0
O69 O-2 0.291 0.9647 0.496 0.5 0.0
Si1 Si+4 0.6233 1.1316 0.25 1 0.0
O47 O-2 0.749 0.8227 0.439 1 0.0
O46 O-2 1.1874 0.9492 0.3633 1 0.0
O13 O-2 0.5268 1.1059 0.25 1 0.0
O30 O-2 0.9564 1.1749 0.3621 1 0.0
O51 O-2 0.819 0.8275 0.6153 1 0.0
O70 O-2 0.56 0.9382 0.496 0.7 0.0
W8 W+6 1.06414 0.94234 0.33802 1 0.0
O78 O-2 0.571 1.024 0.432 0.3 0.0
O10 O-2 0.7283 0.7844 0.25 1 0.0
O59 O-2 0.758 0.7502 0.5625 0.75 0.0
W6 W+6 0.61663 0.888279 0.32754 1 0.0
Na2 Na+1 0.3887 0.9264 0.4046 0.65 0.0
Fe3 Fe+3 0.6222 0.96012 0.25 1 0.0
O1 O-2 0.8794 1.1093 0.3506 1 0.0
O34 O-2 0.5344 0.8689 0.3809 1 0.0
O5 O-2 0.6403 1.0486 0.3162 1 0.0
O37 O-2 0.2972 1.101 0.3802 1 0.0
O56 O-2 0.767 1.2098 0.4993 1 0.0
O68 O-2 0.367 0.9397 0.3364 0.6 0.0
O32 O-2 0.7221 0.9138 0.25 1 0.0
O67 O-2 0.298 0.8824 0.321 0.55 0.0
O7 O-2 0.5566 0.8732 0.25 1 0.0
Na5 Na+1 0.856 0.8567 0.75 0.6 0.0
O66 O-2 0.429 0.8131 0.25 0.5 0.0
K1 K+1 0.631 0.87299 0.5007 1 0.0
O2 O-2 0.3227 1.1028 0.25 1 0.0
O28 O-2 0.7673 1.1527 0.4149 1 0.0
W9 W+6 0.78649 0.8251 0.25 1 0.0
O65 O-2 0.127 0.748 0.704 0.45 0.0
O64 O-2 1.021 0.75 0.5 0.4 0.0
O41 O-2 0.8932 0.816 0.3119 1 0.0
O48 O-2 0.6187 0.8105 0.5651 1 0.0
Fe1 Fe+3 0.5338 1.04825 0.25 1 0.0
W1 W+6 0.40959 1.1883 0.25 1 0.0
O50 O-2 0.8824 0.8015 0.7041 1 0.0
Si2 Si+4 0.8473 0.9136 0.25 1 0.0
O18 O-2 0.699 1.0898 0.4169 1 0.0
O73 O-2 0.233 0.7995 0.2764 0.5 0.0
O49 O-2 1.0586 0.8732 0.507 1 0.0
O33 O-2 0.2874 1.2066 0.25 1 0.0
O3 O-2 0.8885 1.0016 0.25 1 0.0
O21 O-2 0.5594 0.9315 0.3174 1 0.0
Na6 Na+1 0.365 0.8245 0.3947 0.6 0.0
O16 O-2 0.6438 1.2367 0.25 1 0.0
O19 O-2 0.7578 1.1943 0.3226 1 0.0
O9 O-2 0.5191 0.9967 0.25 1 0.0
O35 O-2 0.8202 1.0675 0.25 1 0.0
O77 O-2 0.89 0.9559 0.658 0.45 0.0
O24 O-2 0.5088 1.1126 0.3838 1 0.0
O54 O-2 0.222 0.7928 0.389 1 0.0
O31 O-2 0.8869 0.9338 0.3119 1 0.0
O8 O-2 0.4303 1.058 0.3166 1 0.0
O26 O-2 0.7067 0.9823 0.3155 1 0.0
W3 W+6 0.39703 1.103733 0.32801 1 0.0
O63 O-2 1.118 0.7511 0.615 0.55 0.0
O53 O-2 0.964 0.9121 0.75 1 0.0
O62 O-2 0.921 0.7636 0.7047 0.5 0.0
O72 O-2 0.862 0.9622 0.623 0.4 0.0
W4 W+6 0.63526 1.13068 0.41605 1 0.0
Na7 Na+1 0.556 0.7864 0.346 0.5 0.0
O17 O-2 0.9039 0.8721 0.3822 1 0.0
O75 O-2 0.768 0.984 0.533 0.5 0.0
W10 W+6 0.99734 0.85023 0.32872 1 0.0
O74 O-2 0.593 0.9841 0.426 0.6 0.0
O61 O-2 0.905 0.7504 0.6433 0.6 0.0
K2 K+1 0.9184 0.89161 0.6066 1 0.0
O12 O-2 0.3966 1.1537 0.3118 1 0.0
O15 O-2 0.8255 0.9617 0.4179 1 0.0
O76 O-2 0.293 0.884 0.25 0.3 0.0
O71 O-2 0.937 0.03 0.4861 0.75 0.0
O55 O-2 0.232 1.0296 0.25 0.8 0.0
Fe4 Fe+3 0.8533 0.98756 0.33787 1 0.0
Fe2 Fe+3 0.7683 1.07508 0.33616 1 0.0
O29 O-2 0.4766 1.2172 0.3111 1 0.0
O39 O-2 1.0555 0.8382 0.25 1 0.0
O25 O-2 0.5905 1.1755 0.3823 1 0.0
W7 W+6 0.85375 0.91648 0.4157 1 0.0
O38 O-2 0.8923 0.8743 0.25 1 0.0
Na3 Na+1 0.9253 0.7857 0.5957 0.65 0.0
O22 O-2 0.7208 0.9039 0.3838 1 0.0
O60 O-2 0.405 0.9989 0.3877 0.6 0.0
O4 O-2 0.8398 1.0346 0.3697 1 0.0
O6 O-2 1.0675 0.8934 0.3216 1 0.0
O36 O-2 0.6957 1.1244 0.3121 1 0.0
O11 O-2 0.5862 1.172 0.25 1 0.0
W5 W+6 0.84717 1.15409 0.33764 1 0.0
O27 O-2 0.872 1.1528 0.25 1 0.0
O58 O-2 1.064 0.7462 0.5768 0.6 0.0
O45 O-2 1.0788 0.9472 0.25 1 0.0
Na4 Na+1 0.329 0.9688 0.25 0.6 0.0
W2 W+6 0.62354 1.21227 0.32824 1 0.0
O40 O-2 1.0759 0.8265 0.3782 1 0.0
O14 O-2 0.7089 0.8487 0.3114 1 0.0
O20 O-2 1.0018 0.9278 0.4157 1 0.0
Na1 Na+1 0.6352 1.25 0.5 1 0.0
O57 O-2 0.513 1.2077 0.529 1 0.0
O44 O-2 1.006 0.9846 0.3497 1 0.0
